data_4317119
loop_
_publ_author_name
'Elisabete Oliveira'
'Rosa M. F. Baptista'
'Susana P. G. Costa'
'M. Manuela M. Raposo'
'Carlos Lodeiro'

_publ_section_title
;
 Exploring the Emissive Properties of New Azacrown Compounds Bearing Aryl,
 Furyl, or Thienyl Moieties: A Special Case of Chelation Enhancement of
 Fluorescence upon Interaction with Ca2+, Cu2+, or Ni2+
;
_journal_name_full 'Inorganic Chemistry'
_journal_page_first 10847
_journal_page_last 10857
_journal_paper_doi 10.1021/ic101095y
_journal_volume 49
_journal_year 2010
_chemical_formula_sum 'C31 H35 N3 O4'
_chemical_formula_weight 513.62
_chemical_name_systematic
;
 ?
;
_space_group_IT_number 130
_symmetry_cell_setting tetragonal
_symmetry_space_group_name_Hall '-P 4a 2ac'
_symmetry_space_group_name_H-M 'P 4/n c c :2'
_atom_sites_solution_hydrogens geom
_atom_sites_solution_primary direct
_atom_sites_solution_secondary difmap
_audit_creation_method SHELXL-97
_cell_angle_alpha 90.00
_cell_angle_beta 90.00
_cell_angle_gamma 90.00
_cell_formula_units_Z 16
_cell_length_a 28.2016(11)
_cell_length_b 28.2016(11)
_cell_length_c 15.4533(12)
_cell_measurement_temperature 293(2)
_cell_volume 12290.5(12)
_computing_structure_refinement 'SHELXL-97 (Sheldrick, 1997)'
_diffrn_ambient_temperature 293(2)
_diffrn_measured_fraction_theta_full 0.977
_diffrn_measured_fraction_theta_max 0.977
_diffrn_radiation_monochromator graphite
_diffrn_radiation_source 'fine-focus sealed tube'
_diffrn_radiation_type MoK\a
_diffrn_radiation_wavelength 0.71073
_diffrn_reflns_av_R_equivalents 0.0684
_diffrn_reflns_av_sigmaI/netI 0.0637
_diffrn_reflns_limit_h_max 32
_diffrn_reflns_limit_h_min -33
_diffrn_reflns_limit_k_max 33
_diffrn_reflns_limit_k_min -25
_diffrn_reflns_limit_l_max 18
_diffrn_reflns_limit_l_min -18
_diffrn_reflns_number 40683
_diffrn_reflns_theta_full 24.99
_diffrn_reflns_theta_max 24.99
_diffrn_reflns_theta_min 2.04
_exptl_absorpt_coefficient_mu 0.074
_exptl_crystal_density_diffrn 1.110
_exptl_crystal_density_method 'not measured'
_exptl_crystal_F_000 4384
_refine_diff_density_max 0.341
_refine_diff_density_min -0.206
_refine_diff_density_rms 0.047
_refine_ls_extinction_method none
_refine_ls_goodness_of_fit_ref 1.069
_refine_ls_hydrogen_treatment mixed
_refine_ls_matrix_type full
_refine_ls_number_parameters 343
_refine_ls_number_reflns 5300
_refine_ls_number_restraints 0
_refine_ls_restrained_S_all 1.069
_refine_ls_R_factor_all 0.1441
_refine_ls_R_factor_gt 0.0704
_refine_ls_shift/su_max 0.000
_refine_ls_shift/su_mean 0.000
_refine_ls_structure_factor_coef Fsqd
_refine_ls_weighting_details 'calc w=1/[\s^2^(Fo^2^)+(0.1376P)^2^+0.0000P] where P=(Fo^2^+2Fc^2^)/3'
_refine_ls_weighting_scheme calc
_refine_ls_wR_factor_gt 0.2291
_refine_ls_wR_factor_ref 0.2516
_reflns_number_gt 2642
_reflns_number_total 5300
_reflns_threshold_expression >2sigma(I)
_cod_data_source_file ic101095y_si_002.cif
_cod_data_source_block cl21031s
_cod_original_sg_symbol_H-M 'P 4/n c c'
_cod_database_code 4317119

loop_
_symmetry_equiv_pos_as_xyz
'x, y, z'
'-x+1/2, -y+1/2, z'
'-y+1/2, x, z'
'y, -x+1/2, z'
'-x, y+1/2, -z+1/2'
'x+1/2, -y, -z+1/2'
'y+1/2, x+1/2, -z+1/2'
'-y, -x, -z+1/2'
'-x, -y, -z'
'x-1/2, y-1/2, -z'
'y-1/2, -x, -z'
'-y, x-1/2, -z'
'x, -y-1/2, z-1/2'
'-x-1/2, y, z-1/2'
'-y-1/2, -x-1/2, z-1/2'
'y, x, z-1/2'

loop_
_atom_site_label
_atom_site_type_symbol
_atom_site_fract_x
_atom_site_fract_y
_atom_site_fract_z
_atom_site_U_iso_or_equiv
_atom_site_adp_type
_atom_site_occupancy
_atom_site_symmetry_multiplicity
_atom_site_calc_flag
_atom_site_refinement_flags
_atom_site_disorder_assembly
_atom_site_disorder_group
N1 N 0.54350(10) 0.10906(11) 0.9865(2) 0.0496(8) Uani 1 1 d . . .
H1 H 0.5383 0.1296 1.0265 0.059 Uiso 1 1 calc R . .
N2 N 0.53180(10) 0.05621(11) 0.8894(2) 0.0491(8) Uani 1 1 d . . .
N3 N 0.31054(11) 0.10103(11) 0.9739(2) 0.0543(9) Uani 1 1 d . . .
O1 O 0.23961(9) 0.12654(9) 1.11321(19) 0.0598(8) Uani 1 1 d . . .
O2 O 0.19614(11) 0.05161(11) 1.2088(2) 0.0756(9) Uani 1 1 d . . .
O3 O 0.17834(10) -0.03578(10) 1.1159(2) 0.0698(8) Uani 1 1 d . . .
O4 O 0.23831(10) -0.00723(10) 0.97630(19) 0.0680(9) Uani 1 1 d . . .
C1 C 0.58831(13) 0.09769(13) 0.9543(3) 0.0506(10) Uani 1 1 d . . .
C2 C 0.58142(13) 0.06460(14) 0.8934(2) 0.0483(10) Uani 1 1 d . . .
C3 C 0.50986(13) 0.08402(13) 0.9472(2) 0.0456(9) Uani 1 1 d . . .
C11 C 0.63093(13) 0.11885(14) 0.9947(3) 0.0517(10) Uani 1 1 d . . .
C12 C 0.63894(16) 0.11129(18) 1.0823(3) 0.0758(14) Uani 1 1 d . . .
H12 H 0.6187 0.0919 1.1140 0.091 Uiso 1 1 calc R . .
C13 C 0.67761(19) 0.1330(2) 1.1225(4) 0.0939(17) Uani 1 1 d . . .
H13 H 0.6829 0.1285 1.1813 0.113 Uiso 1 1 calc R . .
C14 C 0.70761(19) 0.1607(2) 1.0752(5) 0.0961(18) Uani 1 1 d . . .
H14 H 0.7337 0.1744 1.1020 0.115 Uiso 1 1 calc R . .
C15 C 0.70003(17) 0.16842(16) 0.9903(4) 0.0810(15) Uani 1 1 d . . .
H15 H 0.7209 0.1874 0.9590 0.097 Uiso 1 1 calc R . .
C16 C 0.66059(14) 0.14786(15) 0.9490(3) 0.0675(12) Uani 1 1 d . . .
H16 H 0.6547 0.1540 0.8909 0.081 Uiso 1 1 calc R . .
C21 C 0.61361(13) 0.03721(15) 0.8359(2) 0.0515(10) Uani 1 1 d . . .
C22 C 0.64820(15) 0.06008(18) 0.7881(3) 0.0701(13) Uani 1 1 d . . .
H22 H 0.6523 0.0926 0.7939 0.084 Uiso 1 1 calc R . .
C23 C 0.67686(17) 0.0349(3) 0.7315(3) 0.0877(16) Uani 1 1 d . . .
H23 H 0.6994 0.0504 0.6978 0.105 Uiso 1 1 calc R . .
C24 C 0.67155(19) -0.0128(2) 0.7260(4) 0.0878(17) Uani 1 1 d . . .
H24 H 0.6915 -0.0298 0.6895 0.105 Uiso 1 1 calc R . .
C25 C 0.6384(2) -0.0364(2) 0.7715(4) 0.0877(16) Uani 1 1 d . . .
H25 H 0.6352 -0.0690 0.7657 0.105 Uiso 1 1 calc R . .
C26 C 0.60872(16) -0.01109(18) 0.8277(3) 0.0691(13) Uani 1 1 d . . .
H26 H 0.5857 -0.0270 0.8596 0.083 Uiso 1 1 calc R . .
C31 C 0.45893(12) 0.08741(14) 0.9599(2) 0.0456(9) Uani 1 1 d . . .
C32 C 0.43781(12) 0.12929(14) 0.9891(3) 0.0488(10) Uani 1 1 d . . .
H32 H 0.4569 0.1547 1.0049 0.059 Uiso 1 1 calc R . .
C33 C 0.38990(13) 0.13352(13) 0.9948(2) 0.0494(10) Uani 1 1 d . . .
H33 H 0.3770 0.1621 1.0135 0.059 Uiso 1 1 calc R . .
C34 C 0.35937(12) 0.09602(13) 0.9734(2) 0.0425(9) Uani 1 1 d . . .
C35 C 0.38063(13) 0.05349(14) 0.9475(3) 0.0510(10) Uani 1 1 d . . .
H35 H 0.3617 0.0275 0.9342 0.061 Uiso 1 1 calc R . .
C36 C 0.42909(13) 0.04975(14) 0.9413(2) 0.0520(10) Uani 1 1 d . . .
H36 H 0.4423 0.0210 0.9241 0.062 Uiso 1 1 calc R . .
C37 C 0.28889(14) 0.14737(15) 0.9942(3) 0.0655(12) Uani 1 1 d . . .
H37A H 0.2592 0.1501 0.9628 0.079 Uiso 1 1 calc R . .
H37B H 0.3098 0.1723 0.9738 0.079 Uiso 1 1 calc R . .
C38 C 0.27949(14) 0.15483(15) 1.0882(3) 0.0707(14) Uani 1 1 d . . .
H38A H 0.3071 0.1458 1.1217 0.085 Uiso 1 1 calc R . .
H38B H 0.2729 0.1881 1.0991 0.085 Uiso 1 1 calc R . .
C39 C 0.23045(18) 0.12685(16) 1.2023(3) 0.0745(13) Uani 1 1 d . . .
H39A H 0.2271 0.1593 1.2221 0.089 Uiso 1 1 calc R . .
H39B H 0.2569 0.1127 1.2328 0.089 Uiso 1 1 calc R . .
C40 C 0.18735(18) 0.10067(17) 1.2218(3) 0.0777(14) Uani 1 1 d . . .
H40A H 0.1779 0.1063 1.2812 0.093 Uiso 1 1 calc R . .
H40B H 0.1619 0.1111 1.1842 0.093 Uiso 1 1 calc R . .
C41 C 0.1545(2) 0.02390(19) 1.2166(3) 0.0843(15) Uani 1 1 d . . .
H41A H 0.1313 0.0341 1.1741 0.101 Uiso 1 1 calc R . .
H41B H 0.1408 0.0282 1.2737 0.101 Uiso 1 1 calc R . .
C42 C 0.1661(2) -0.02743(19) 1.2028(4) 0.0947(17) Uani 1 1 d . . .
H42A H 0.1924 -0.0364 1.2399 0.114 Uiso 1 1 calc R . .
H42B H 0.1390 -0.0468 1.2183 0.114 Uiso 1 1 calc R . .
C43 C 0.22503(18) -0.05389(19) 1.1045(4) 0.0945(18) Uani 1 1 d . . .
H43A H 0.2262 -0.0864 1.1248 0.113 Uiso 1 1 calc R . .
H43B H 0.2470 -0.0354 1.1391 0.113 Uiso 1 1 calc R . .
C44 C 0.23945(18) -0.05228(17) 1.0153(4) 0.0890(17) Uani 1 1 d . . .
H44A H 0.2715 -0.0645 1.0112 0.107 Uiso 1 1 calc R . .
H44B H 0.2191 -0.0733 0.9824 0.107 Uiso 1 1 calc R . .
C45 C 0.27037(14) 0.02610(14) 1.0141(3) 0.0598(11) Uani 1 1 d . . .
H45A H 0.2997 0.0106 1.0303 0.072 Uiso 1 1 calc R . .
H45B H 0.2565 0.0402 1.0654 0.072 Uiso 1 1 calc R . .
C46 C 0.27936(13) 0.06294(14) 0.9473(3) 0.0535(11) Uani 1 1 d . . .
H46A H 0.2930 0.0477 0.8968 0.064 Uiso 1 1 calc R . .
H46B H 0.2492 0.0765 0.9301 0.064 Uiso 1 1 calc R . .

loop_
_atom_site_aniso_label
_atom_site_aniso_U_11
_atom_site_aniso_U_22
_atom_site_aniso_U_33
_atom_site_aniso_U_23
_atom_site_aniso_U_13
_atom_site_aniso_U_12
N1 0.0350(18) 0.060(2) 0.0535(19) -0.0117(16) 0.0034(15) -0.0008(16)
N2 0.0344(17) 0.059(2) 0.054(2) -0.0028(16) 0.0056(15) 0.0004(15)
N3 0.0397(19) 0.057(2) 0.066(2) 0.0031(17) 0.0023(16) -0.0003(16)
O1 0.0524(17) 0.0573(17) 0.070(2) -0.0108(14) -0.0046(14) -0.0059(14)
O2 0.080(2) 0.071(2) 0.076(2) -0.0005(17) 0.0020(17) -0.0020(18)
O3 0.070(2) 0.0679(19) 0.071(2) 0.0035(16) -0.0100(16) 0.0014(16)
O4 0.0620(19) 0.0588(18) 0.083(2) -0.0065(16) 0.0040(16) -0.0109(15)
C1 0.039(2) 0.048(2) 0.064(3) -0.001(2) -0.005(2) -0.0004(18)
C2 0.040(2) 0.060(2) 0.044(2) 0.002(2) 0.0014(19) 0.0049(19)
C3 0.040(2) 0.054(2) 0.043(2) -0.0015(19) 0.0022(18) -0.0035(19)
C11 0.037(2) 0.052(2) 0.066(3) -0.003(2) 0.000(2) 0.0042(19)
C12 0.054(3) 0.099(4) 0.075(3) -0.001(3) -0.009(2) -0.016(3)
C13 0.076(4) 0.104(4) 0.101(4) -0.009(4) -0.027(3) -0.001(3)
C14 0.065(3) 0.080(4) 0.143(6) -0.029(4) -0.020(4) -0.010(3)
C15 0.057(3) 0.057(3) 0.129(5) 0.006(3) -0.005(3) -0.007(2)
C16 0.051(3) 0.062(3) 0.089(3) 0.010(2) -0.001(2) 0.000(2)
C21 0.034(2) 0.074(3) 0.046(2) 0.000(2) -0.0006(18) 0.007(2)
C22 0.053(3) 0.091(3) 0.067(3) -0.001(3) 0.004(2) 0.011(2)
C23 0.056(3) 0.142(5) 0.066(3) -0.003(3) 0.010(2) 0.011(3)
C24 0.066(4) 0.110(5) 0.087(4) -0.028(4) 0.002(3) 0.020(3)
C25 0.082(4) 0.094(4) 0.088(4) -0.024(3) -0.006(3) 0.015(3)
C26 0.062(3) 0.080(3) 0.065(3) -0.004(3) 0.011(2) 0.007(3)
C31 0.039(2) 0.055(2) 0.044(2) -0.0072(19) 0.0004(17) -0.0031(19)
C32 0.038(2) 0.051(2) 0.057(3) -0.0037(19) 0.0000(18) -0.0087(18)
C33 0.043(2) 0.049(2) 0.056(2) -0.0030(19) 0.0056(19) 0.0028(19)
C34 0.037(2) 0.047(2) 0.044(2) 0.0014(17) 0.0020(16) -0.0051(18)
C35 0.038(2) 0.059(3) 0.056(3) -0.009(2) 0.0016(19) -0.0132(19)
C36 0.050(2) 0.055(2) 0.051(2) -0.013(2) 0.0081(19) 0.004(2)
C37 0.042(2) 0.064(3) 0.090(4) 0.013(3) -0.004(2) 0.000(2)
C38 0.043(2) 0.055(3) 0.114(4) -0.016(3) -0.003(3) 0.003(2)
C39 0.092(4) 0.065(3) 0.066(3) -0.015(2) -0.016(3) 0.010(3)
C40 0.092(4) 0.081(4) 0.060(3) -0.001(3) 0.003(3) 0.016(3)
C41 0.104(4) 0.100(4) 0.048(3) -0.002(3) 0.008(3) -0.015(3)
C42 0.118(4) 0.092(4) 0.075(4) 0.026(3) -0.014(3) -0.020(3)
C43 0.074(4) 0.084(4) 0.125(5) 0.044(4) -0.016(3) 0.016(3)
C44 0.066(3) 0.061(3) 0.141(6) -0.002(3) 0.010(3) 0.009(3)
C45 0.053(2) 0.060(3) 0.067(3) -0.002(2) -0.002(2) -0.007(2)
C46 0.039(2) 0.062(3) 0.060(3) 0.006(2) -0.003(2) -0.0029(19)

loop_
_atom_type_symbol
_atom_type_description
_atom_type_scat_dispersion_real
_atom_type_scat_dispersion_imag
_atom_type_scat_source
C C 0.0033 0.0016 'International Tables Vol C Tables 4.2.6.8 and 6.1.1.4'
H H 0.0000 0.0000 'International Tables Vol C Tables 4.2.6.8 and 6.1.1.4'
N N 0.0061 0.0033 'International Tables Vol C Tables 4.2.6.8 and 6.1.1.4'
O O 0.0106 0.0060 'International Tables Vol C Tables 4.2.6.8 and 6.1.1.4'

loop_
_geom_angle_atom_site_label_1
_geom_angle_atom_site_label_2
_geom_angle_atom_site_label_3
_geom_angle
_geom_angle_site_symmetry_1
_geom_angle_site_symmetry_3
_geom_angle_publ_flag
C3 N1 C1 111.2(3) . . ?
C3 N2 C2 109.2(3) . . ?
C34 N3 C46 121.8(3) . . ?
C34 N3 C37 120.2(3) . . ?
C46 N3 C37 117.8(3) . . ?
C39 O1 C38 114.0(3) . . ?
C41 O2 C40 112.4(4) . . ?
C42 O3 C43 113.9(4) . . ?
C44 O4 C45 113.9(4) . . ?
C2 C1 N1 106.2(3) . . ?
C2 C1 C11 134.1(4) . . ?
N1 C1 C11 119.5(3) . . ?
C1 C2 N2 106.8(3) . . ?
C1 C2 C21 133.9(3) . . ?
N2 C2 C21 119.3(3) . . ?
N1 C3 N2 106.6(3) . . ?
N1 C3 C31 127.5(3) . . ?
N2 C3 C31 125.8(3) . . ?
C16 C11 C12 119.8(4) . . ?
C16 C11 C1 121.3(4) . . ?
C12 C11 C1 118.8(4) . . ?
C11 C12 C13 119.5(5) . . ?
C14 C13 C12 119.8(6) . . ?
C15 C14 C13 121.1(5) . . ?
C14 C15 C16 120.0(5) . . ?
C11 C16 C15 119.7(5) . . ?
C26 C21 C22 118.9(4) . . ?
C26 C21 C2 120.5(4) . . ?
C22 C21 C2 120.5(4) . . ?
C21 C22 C23 120.6(5) . . ?
C24 C23 C22 118.9(5) . . ?
C25 C24 C23 122.3(5) . . ?
C24 C25 C26 119.2(5) . . ?
C21 C26 C25 120.1(5) . . ?
C36 C31 C32 117.1(3) . . ?
C36 C31 C3 121.5(3) . . ?
C32 C31 C3 121.4(3) . . ?
C33 C32 C31 121.2(3) . . ?
C32 C33 C34 121.9(4) . . ?
N3 C34 C35 121.0(3) . . ?
N3 C34 C33 122.1(3) . . ?
C35 C34 C33 116.8(3) . . ?
C36 C35 C34 120.8(3) . . ?
C35 C36 C31 122.1(4) . . ?
N3 C37 C38 113.9(4) . . ?
O1 C38 C37 108.9(4) . . ?
O1 C39 C40 110.7(4) . . ?
O2 C40 C39 108.6(4) . . ?
O2 C41 C42 109.8(4) . . ?
O3 C42 C41 110.5(4) . . ?
O3 C43 C44 111.7(4) . . ?
O4 C44 C43 115.7(4) . . ?
O4 C45 C46 106.5(3) . . ?
N3 C46 C45 115.2(3) . . ?

loop_
_geom_bond_atom_site_label_1
_geom_bond_atom_site_label_2
_geom_bond_distance
_geom_bond_site_symmetry_2
_geom_bond_publ_flag
N1 C3 1.329(4) . ?
N1 C1 1.396(4) . ?
N2 C3 1.340(4) . ?
N2 C2 1.420(4) . ?
N3 C34 1.384(4) . ?
N3 C46 1.448(5) . ?
N3 C37 1.476(5) . ?
O1 C39 1.401(5) . ?
O1 C38 1.432(5) . ?
O2 C41 1.417(6) . ?
O2 C40 1.420(5) . ?
O3 C42 1.406(6) . ?
O3 C43 1.423(6) . ?
O4 C44 1.407(6) . ?
O4 C45 1.429(5) . ?
C1 C2 1.339(5) . ?
C1 C11 1.481(5) . ?
C2 C21 1.487(5) . ?
C3 C31 1.453(5) . ?
C11 C16 1.367(6) . ?
C11 C12 1.389(6) . ?
C12 C13 1.395(7) . ?
C13 C14 1.364(8) . ?
C14 C15 1.346(7) . ?
C15 C16 1.408(6) . ?
C21 C26 1.375(6) . ?
C21 C22 1.383(6) . ?
C22 C23 1.387(7) . ?
C23 C24 1.355(7) . ?
C24 C25 1.347(7) . ?
C25 C26 1.401(6) . ?
C31 C36 1.385(5) . ?
C31 C32 1.398(5) . ?
C32 C33 1.359(5) . ?
C33 C34 1.403(5) . ?
C34 C35 1.399(5) . ?
C35 C36 1.374(5) . ?
C37 C38 1.492(6) . ?
C39 C40 1.454(6) . ?
C41 C42 1.500(7) . ?
C43 C44 1.437(8) . ?
C45 C46 1.486(5) . ?

loop_
_cod_related_entry_id
_cod_related_entry_database
_cod_related_entry_code
1 ChemSpider 30661035
